data_4317538
loop_
_publ_author_name
'Sergey V. Kryatov'
'B. Sharmila Mohanraj'
'Vladislav V. Tarasov'
'Olga P. Kryatova'
'Elena V. Rybak-Akimova'
'Bharathi Nuthakki'
'James F. Rusling'
'Richard J. Staples'
'Alexander Y. Nazarenko'

_publ_section_title
;
 Nickel(II) Complexes with Tetra- and Pentadentate Aminopyridine Ligands:
 Synthesis, Structure, Electrochemistry, and Reduction to Nickel(I)
 Species
;
_journal_name_full 'Inorganic Chemistry'
_journal_page_first 923
_journal_page_last 930
_journal_paper_doi 10.1021/ic010397n
_journal_volume 41
_journal_year 2002
_chemical_formula_moiety Ni(C24N5H31)(ClO4)2
_chemical_formula_sum 'C24 H31 Cl2 N5 Ni O8'
_chemical_formula_weight 647.15
_chemical_name_systematic
; 
  ? 
;
_space_group_IT_number 15
_symmetry_cell_setting monoclinic
_symmetry_space_group_name_Hall '-C 2yc'
_symmetry_space_group_name_H-M 'C 1 2/c 1'
_atom_sites_solution_hydrogens geom
_atom_sites_solution_primary direct
_atom_sites_solution_secondary difmap
_cell_angle_alpha 90.00
_cell_angle_beta 118.80(3)
_cell_angle_gamma 90.00
_cell_formula_units_Z 16
_cell_length_a 40.638(19)
_cell_length_b 7.6872(7)
_cell_length_c 40.183(13)
_cell_measurement_reflns_used 24
_cell_measurement_temperature 293(2)
_cell_measurement_theta_max 12.5
_cell_measurement_theta_min 11
_cell_volume 11000(7)
_computing_structure_refinement 'SHELXL-97 (Sheldrick, 1997)'
_computing_structure_solution SIR-92
_diffrn_ambient_temperature 293(2)
_diffrn_measured_fraction_theta_full 0.462
_diffrn_measured_fraction_theta_max 0.462
_diffrn_measurement_device_type 'Rigaku AFC5S'
_diffrn_measurement_method omega
_diffrn_radiation_monochromator graphite
_diffrn_radiation_source 'fine-focus sealed tube'
_diffrn_radiation_type MoK\a
_diffrn_radiation_wavelength 0.71069
_diffrn_reflns_av_R_equivalents 0.056
_diffrn_reflns_av_sigmaI/netI 0.0557
_diffrn_reflns_limit_h_max 48
_diffrn_reflns_limit_h_min 0
_diffrn_reflns_limit_k_max 9
_diffrn_reflns_limit_k_min 0
_diffrn_reflns_limit_l_max 41
_diffrn_reflns_limit_l_min -47
_diffrn_reflns_number 10701
_diffrn_reflns_theta_full 25.05
_diffrn_reflns_theta_max 25.05
_diffrn_reflns_theta_min 1.98
_diffrn_standards_decay_% <0.3%
_diffrn_standards_interval_count 150
_diffrn_standards_number 3
_exptl_absorpt_coefficient_mu 0.957
_exptl_absorpt_correction_T_max 0.81
_exptl_absorpt_correction_T_min 0.60
_exptl_absorpt_correction_type psi-scan
_exptl_crystal_colour blue
_exptl_crystal_density_diffrn 1.563
_exptl_crystal_density_method 'not measured'
_exptl_crystal_description prism
_exptl_crystal_F_000 5376
_exptl_crystal_size_max 0.60
_exptl_crystal_size_mid 0.48
_exptl_crystal_size_min 0.19
_refine_diff_density_max 0.932
_refine_diff_density_min -0.415
_refine_diff_density_rms 0.075
_refine_ls_extinction_method none
_refine_ls_goodness_of_fit_ref 1.023
_refine_ls_hydrogen_treatment mixed
_refine_ls_matrix_type full
_refine_ls_number_parameters 721
_refine_ls_number_reflns 9743
_refine_ls_number_restraints 0
_refine_ls_restrained_S_all 1.023
_refine_ls_R_factor_all 0.1079
_refine_ls_R_factor_gt 0.0512
_refine_ls_shift/su_max 0.010
_refine_ls_shift/su_mean 0.001
_refine_ls_structure_factor_coef Fsqd
_refine_ls_weighting_details 'w=1/[\s^2^(Fo^2^)+(0.0781P)^2^+35.3269P] where P=(Fo^2^+2Fc^2^)/3'
_refine_ls_weighting_scheme calc
_refine_ls_wR_factor_gt 0.1415
_refine_ls_wR_factor_ref 0.1688
_reflns_number_gt 5848
_reflns_number_total 9743
_reflns_threshold_expression >2sigma(I)
_cod_data_source_file ic010397n_1.cif
_cod_data_source_block al17n
_cod_depositor_comments
;
The following automatic conversions were performed:

'_refine_ls_weighting_scheme' value 'calc
w=1/[\s^2^(Fo^2^)+(0.0781P)^2^+35.3269P] where P=(Fo^2^+2Fc^2^)/3'
was changed to 'calc'. New tag '_refine_ls_weighting_details' was
created. The value of the new tag was set to
'w=1/[\s^2^(Fo^2^)+(0.0781P)^2^+35.3269P] where P=(Fo^2^+2Fc^2^)/3'.

Automatic conversion script
Id: cif_fix_values 3143 2015-03-26 13:38:13Z robertas 
;
_cod_original_cell_volume 11000(6)
_cod_database_code 4317538

loop_
_symmetry_equiv_pos_as_xyz
'x, y, z'
'-x, y, -z+1/2'
'x+1/2, y+1/2, z'
'-x+1/2, y+1/2, -z+1/2'
'-x, -y, -z'
'x, -y, z-1/2'
'-x+1/2, -y+1/2, -z'
'x+1/2, -y+1/2, z-1/2'

loop_
_atom_site_label
_atom_site_type_symbol
_atom_site_fract_x
_atom_site_fract_y
_atom_site_fract_z
_atom_site_U_iso_or_equiv
_atom_site_adp_type
_atom_site_occupancy
_atom_site_calc_flag
_atom_site_refinement_flags
_atom_site_disorder_assembly
_atom_site_disorder_group
Ni1 Ni 0.248242(17) 0.72237(8) -0.116308(16) 0.03740(17) Uani 1 d . . .
N1 N 0.28452(11) 0.5053(5) -0.09646(11) 0.0420(9) Uani 1 d . . .
N2 N 0.27409(12) 0.8787(5) -0.13774(11) 0.0460(10) Uani 1 d . . .
N3 N 0.21388(12) 0.6008(6) -0.16701(11) 0.0500(11) Uani 1 d . . .
N4 N 0.27332(12) 0.8047(6) -0.05839(11) 0.0444(10) Uani 1 d . . .
N5 N 0.20496(12) 0.8958(6) -0.12469(13) 0.0560(12) Uani 1 d . . .
C1 C 0.25261(17) 0.9639(8) -0.05871(17) 0.0630(16) Uani 1 d . . .
H1A H 0.2617 1.0611 -0.0669 0.080 Uiso 1 d R . .
H1B H 0.2567 0.9875 -0.0335 0.080 Uiso 1 d R . .
C2 C 0.21112(17) 0.9390(9) -0.08591(17) 0.0652(17) Uani 1 d . . .
H2A H 0.2017 0.8461 -0.0769 0.080 Uiso 1 d R . .
H2B H 0.1976 1.0431 -0.0870 0.080 Uiso 1 d R . .
C3 C 0.31354(15) 0.8460(8) -0.04260(15) 0.0571(15) Uani 1 d . . .
H3A H 0.3238 0.8821 -0.0166 0.080 Uiso 1 d R . .
H3B H 0.3267 0.7449 -0.0439 0.080 Uiso 1 d R . .
H3C H 0.3162 0.9383 -0.0572 0.080 Uiso 1 d R . .
C11 C 0.30526(15) 0.4490(7) -0.11199(15) 0.0509(13) Uani 1 d . . .
H11A H 0.2997 0.4938 -0.1364 0.080 Uiso 1 d R . .
C12 C 0.33422(15) 0.3315(7) -0.09446(17) 0.0548(14) Uani 1 d . . .
H12A H 0.3482 0.2926 -0.1067 0.080 Uiso 1 d R . .
C13 C 0.34264(16) 0.2708(8) -0.05933(18) 0.0591(15) Uani 1 d . . .
H13A H 0.3633 0.1925 -0.0460 0.080 Uiso 1 d R . .
C14 C 0.32085(16) 0.3220(7) -0.04334(16) 0.0542(14) Uani 1 d . . .
H14A H 0.3263 0.2805 -0.0187 0.080 Uiso 1 d R . .
C15 C 0.29139(14) 0.4364(6) -0.06310(14) 0.0436(12) Uani 1 d . . .
C16 C 0.26466(16) 0.4874(8) -0.04880(16) 0.0547(14) Uani 1 d . . .
H16A H 0.2677 0.4072 -0.0292 0.080 Uiso 1 d R . .
H16B H 0.2395 0.4748 -0.0693 0.080 Uiso 1 d R . .
C17 C 0.26936(17) 0.6702(7) -0.03350(15) 0.0539(14) Uani 1 d . . .
H17A H 0.2480 0.6997 -0.0304 0.080 Uiso 1 d R . .
H17B H 0.2912 0.6739 -0.0089 0.080 Uiso 1 d R . .
C21 C 0.31039(15) 0.8548(7) -0.12760(15) 0.0513(13) Uani 1 d . . .
H21A H 0.3249 0.7811 -0.1062 0.080 Uiso 1 d R . .
C22 C 0.32743(18) 0.9300(8) -0.14631(17) 0.0610(16) Uani 1 d . . .
H22A H 0.3533 0.9057 -0.1385 0.080 Uiso 1 d R . .
C23 C 0.3070(2) 1.0374(9) -0.17592(18) 0.0702(18) Uani 1 d . . .
H23A H 0.3181 1.0909 -0.1897 0.080 Uiso 1 d R . .
C24 C 0.2705(2) 1.0680(8) -0.18604(16) 0.0671(18) Uani 1 d . . .
H24A H 0.2560 1.1465 -0.2065 0.080 Uiso 1 d R . .
C25 C 0.25373(16) 0.9889(7) -0.16691(15) 0.0545(14) Uani 1 d . . .
C26 C 0.21398(18) 1.0226(9) -0.17765(17) 0.0715(18) Uani 1 d . . .
H26A H 0.1993 0.9226 -0.1907 0.080 Uiso 1 d R . .
H26B H 0.2052 1.1190 -0.1950 0.080 Uiso 1 d R . .
C27 C 0.2074(2) 1.0595(9) -0.1438(2) 0.077(2) Uani 1 d . . .
H27A H 0.2279 1.1288 -0.1256 0.080 Uiso 1 d R . .
H27B H 0.1847 1.1252 -0.1522 0.080 Uiso 1 d R . .
C31 C 0.22469(18) 0.5607(8) -0.19283(15) 0.0604(15) Uani 1 d . . .
H31A H 0.2487 0.5998 -0.1890 0.080 Uiso 1 d R . .
C32 C 0.2018(2) 0.4658(9) -0.22490(16) 0.080(2) Uani 1 d . . .
H32A H 0.2100 0.4388 -0.2431 0.080 Uiso 1 d R . .
C33 C 0.1679(2) 0.4105(10) -0.2305(2) 0.093(3) Uani 1 d . . .
H33A H 0.1522 0.3404 -0.2522 0.080 Uiso 1 d R . .
C34 C 0.15634(19) 0.4561(9) -0.2048(2) 0.081(2) Uani 1 d . . .
H34A H 0.1322 0.4197 -0.2085 0.080 Uiso 1 d R . .
C35 C 0.17941(15) 0.5540(8) -0.17309(16) 0.0586(15) Uani 1 d . . .
C36 C 0.16681(16) 0.6256(10) -0.14647(17) 0.0713(19) Uani 1 d . . .
H36A H 0.1836 0.5867 -0.1211 0.080 Uiso 1 d R . .
H36B H 0.1421 0.5827 -0.1535 0.080 Uiso 1 d R . .
C37 C 0.16689(16) 0.8216(10) -0.14688(18) 0.0735(19) Uani 1 d . . .
H37A H 0.1567 0.8594 -0.1728 0.080 Uiso 1 d R . .
H37B H 0.1510 0.8652 -0.1372 0.080 Uiso 1 d R . .
Ni2 Ni 0.500422(18) 0.89722(9) 0.133709(17) 0.04333(19) Uani 1 d . . .
N11 N 0.45221(11) 0.7435(6) 0.10611(12) 0.0459(10) Uani 1 d . . .
N12 N 0.48644(12) 1.1193(6) 0.10191(12) 0.0455(10) Uani 1 d . . .
N13 N 0.52490(12) 0.7865(6) 0.10433(12) 0.0506(11) Uani 1 d . . .
N14 N 0.48210(14) 0.9573(7) 0.17389(13) 0.0607(13) Uani 1 d . . .
N15 N 0.55370(13) 0.9872(7) 0.17668(13) 0.0597(13) Uani 1 d . . .
C4 C 0.5108(2) 1.0689(10) 0.20226(18) 0.079(2) Uani 1 d . . .
H4A H 0.5079 1.0736 0.2246 0.080 Uiso 1 d R . .
H4B H 0.5085 1.1848 0.1925 0.080 Uiso 1 d R . .
C5 C 0.54822(19) 0.9998(10) 0.21171(16) 0.077(2) Uani 1 d . . .
H5A H 0.5675 1.0719 0.2305 0.080 Uiso 1 d R . .
H5B H 0.5506 0.8858 0.2224 0.080 Uiso 1 d R . .
C6 C 0.4449(2) 1.0538(11) 0.1568(2) 0.087(2) Uani 1 d . . .
H6A H 0.4381 1.0776 0.1761 0.080 Uiso 1 d R . .
H6B H 0.4475 1.1613 0.1461 0.080 Uiso 1 d R . .
H6C H 0.4258 0.9841 0.1372 0.080 Uiso 1 d R . .
C41 C 0.42707(16) 0.7469(8) 0.06892(16) 0.0564(14) Uani 1 d . . .
H41A H 0.4325 0.8168 0.0524 0.080 Uiso 1 d R . .
C42 C 0.39414(17) 0.6555(9) 0.05418(19) 0.0680(17) Uani 1 d . . .
H42A H 0.3768 0.6632 0.0275 0.080 Uiso 1 d R . .
C43 C 0.38579(17) 0.5561(9) 0.0768(2) 0.0738(19) Uani 1 d . . .
H43A H 0.3625 0.4936 0.0667 0.080 Uiso 1 d R . .
C44 C 0.41128(18) 0.5472(8) 0.1142(2) 0.0680(17) Uani 1 d . . .
H44A H 0.4065 0.4751 0.1309 0.080 Uiso 1 d R . .
C45 C 0.44458(15) 0.6397(7) 0.12867(16) 0.0517(13) Uani 1 d . . .
C46 C 0.47401(18) 0.6344(9) 0.16950(17) 0.0667(17) Uani 1 d . . .
H46A H 0.4979 0.6152 0.1706 0.080 Uiso 1 d R . .
H46B H 0.4691 0.5371 0.1814 0.080 Uiso 1 d R . .
C47 C 0.4772(2) 0.7976(10) 0.19167(18) 0.078(2) Uani 1 d . . .
H47A H 0.4546 0.8091 0.1934 0.080 Uiso 1 d R . .
H47B H 0.4978 0.7872 0.2170 0.080 Uiso 1 d R . .
C51 C 0.45031(16) 1.1566(8) 0.07773(17) 0.0570(14) Uani 1 d . . .
H51A H 0.4315 1.0961 0.0812 0.080 Uiso 1 d R . .
C52 C 0.43885(19) 1.2747(9) 0.04885(17) 0.0662(16) Uani 1 d . . .
H52A H 0.4126 1.2944 0.0321 0.080 Uiso 1 d R . .
C53 C 0.4655(2) 1.3608(9) 0.04459(18) 0.0732(19) Uani 1 d . . .
H53A H 0.4585 1.4430 0.0243 0.080 Uiso 1 d R . .
C54 C 0.5028(2) 1.3299(9) 0.06935(18) 0.0691(17) Uani 1 d . . .
H54A H 0.5220 1.3915 0.0669 0.080 Uiso 1 d R . .
C55 C 0.51266(16) 1.2115(8) 0.09809(17) 0.0553(14) Uani 1 d . . .
C56 C 0.55386(17) 1.1820(9) 0.12698(18) 0.0681(17) Uani 1 d . . .
H56A H 0.5686 1.2749 0.1250 0.080 Uiso 1 d R . .
H56B H 0.5619 1.0755 0.1206 0.080 Uiso 1 d R . .
C57 C 0.56159(19) 1.1658(9) 0.16774(18) 0.0732(18) Uani 1 d . . .
H57B H 0.5873 1.1957 0.1848 0.080 Uiso 1 d R . .
H57A H 0.5458 1.2475 0.1714 0.080 Uiso 1 d R . .
C61 C 0.51251(16) 0.8125(8) 0.06705(16) 0.0558(14) Uani 1 d . . .
H61A H 0.4890 0.8721 0.0529 0.080 Uiso 1 d R . .
C62 C 0.53144(17) 0.7602(9) 0.04853(18) 0.0695(18) Uani 1 d . . .
H62A H 0.5213 0.7803 0.0218 0.080 Uiso 1 d R . .
C63 C 0.56497(18) 0.6766(10) 0.0688(2) 0.078(2) Uani 1 d . . .
H63A H 0.5793 0.6404 0.0568 0.080 Uiso 1 d R . .
C64 C 0.57851(17) 0.6450(9) 0.1072(2) 0.0675(17) Uani 1 d . . .
H64A H 0.6017 0.5838 0.1218 0.080 Uiso 1 d R . .
C65 C 0.55818(16) 0.7036(8) 0.12437(17) 0.0573(14) Uani 1 d . . .
C66 C 0.57293(17) 0.6898(9) 0.16667(17) 0.0704(19) Uani 1 d . . .
H66A H 0.5938 0.6105 0.1774 0.080 Uiso 1 d R . .
H66B H 0.5536 0.6456 0.1716 0.080 Uiso 1 d R . .
C67 C 0.58485(17) 0.8684(10) 0.18470(18) 0.0740(19) Uani 1 d . . .
H67A H 0.5998 0.8555 0.2117 0.080 Uiso 1 d R . .
H67B H 0.6004 0.9204 0.1755 0.080 Uiso 1 d R . .
Cl1 Cl 0.67560(4) 0.4802(2) 0.20588(4) 0.0612(4) Uani 1 d . . .
O11 O 0.6684(2) 0.5511(10) 0.17183(17) 0.139(3) Uani 1 d . . .
O12 O 0.6748(2) 0.6119(11) 0.2288(2) 0.166(3) Uani 1 d . . .
O13 O 0.70841(17) 0.3821(12) 0.2200(2) 0.156(3) Uani 1 d . . .
O14 O 0.64589(19) 0.3641(9) 0.1977(2) 0.152(3) Uani 1 d . . .
Cl2 Cl 0.41460(4) 0.7976(3) -0.03655(4) 0.0698(4) Uani 1 d . . .
O21 O 0.44975(17) 0.7375(13) -0.0190(2) 0.184(4) Uani 1 d . . .
O22 O 0.4055(3) 0.840(2) -0.07134(19) 0.264(7) Uani 1 d . . .
O23 O 0.3922(3) 0.6579(12) -0.0368(3) 0.202(4) Uani 1 d . . .
O24 O 0.4093(3) 0.9271(11) -0.0168(3) 0.199(4) Uani 1 d . . .
Cl3 Cl 0.16633(4) 0.3929(2) -0.05756(4) 0.0545(4) Uani 1 d . . .
O31 O 0.18061(15) 0.5640(6) -0.05372(16) 0.0936(16) Uani 1 d . . .
O32 O 0.1531(2) 0.3308(8) -0.09426(14) 0.124(2) Uani 1 d . . .
O33 O 0.13867(13) 0.3878(7) -0.04533(17) 0.0978(17) Uani 1 d . . .
O34 O 0.19590(15) 0.2782(8) -0.03342(16) 0.1102(19) Uani 1 d . . .
Cl4 Cl 0.57675(4) 0.4727(2) 0.26689(4) 0.0656(4) Uani 1 d . . .
O41 O 0.58139(18) 0.6447(8) 0.2798(2) 0.134(2) Uani 1 d . . .
O42 O 0.5507(3) 0.4652(12) 0.2307(2) 0.210(5) Uani 1 d . . .
O43 O 0.6083(2) 0.4205(13) 0.2653(3) 0.216(5) Uani 1 d . . .
O44 O 0.5738(5) 0.3704(13) 0.2900(4) 0.314(9) Uani 1 d . . .

loop_
_atom_site_aniso_label
_atom_site_aniso_U_11
_atom_site_aniso_U_22
_atom_site_aniso_U_33
_atom_site_aniso_U_23
_atom_site_aniso_U_13
_atom_site_aniso_U_12
Ni1 0.0372(3) 0.0399(3) 0.0352(3) 0.0019(3) 0.0175(3) 0.0019(3)
N1 0.041(2) 0.039(2) 0.048(2) 0.0022(19) 0.0233(19) 0.0020(19)
N2 0.054(3) 0.039(2) 0.046(2) 0.0069(19) 0.025(2) 0.001(2)
N3 0.051(3) 0.053(3) 0.037(2) 0.002(2) 0.015(2) -0.002(2)
N4 0.051(3) 0.045(3) 0.040(2) -0.0058(19) 0.024(2) -0.003(2)
N5 0.049(3) 0.060(3) 0.059(3) 0.008(2) 0.026(2) 0.016(2)
C1 0.080(4) 0.052(4) 0.065(4) -0.014(3) 0.041(3) 0.000(3)
C2 0.073(4) 0.062(4) 0.067(4) -0.009(3) 0.039(3) 0.015(3)
C3 0.052(3) 0.064(4) 0.045(3) -0.012(3) 0.015(3) -0.011(3)
C11 0.060(3) 0.048(3) 0.052(3) -0.002(3) 0.033(3) 0.002(3)
C12 0.054(3) 0.044(3) 0.072(4) -0.006(3) 0.035(3) 0.003(3)
C13 0.047(3) 0.048(3) 0.077(4) 0.007(3) 0.026(3) 0.003(3)
C14 0.060(3) 0.046(3) 0.054(3) 0.013(3) 0.025(3) 0.003(3)
C15 0.049(3) 0.036(3) 0.048(3) 0.006(2) 0.025(2) 0.000(2)
C16 0.056(3) 0.061(4) 0.055(3) 0.009(3) 0.033(3) 0.000(3)
C17 0.065(4) 0.059(4) 0.046(3) 0.001(3) 0.033(3) 0.002(3)
C21 0.053(3) 0.052(3) 0.049(3) 0.002(3) 0.025(3) -0.008(3)
C22 0.070(4) 0.063(4) 0.060(4) -0.005(3) 0.039(3) -0.012(3)
C23 0.097(5) 0.066(4) 0.068(4) 0.000(3) 0.055(4) -0.014(4)
C24 0.101(5) 0.053(4) 0.050(3) 0.016(3) 0.039(4) 0.000(4)
C25 0.065(4) 0.049(3) 0.042(3) 0.008(3) 0.020(3) 0.007(3)
C26 0.082(5) 0.068(4) 0.062(4) 0.029(3) 0.033(3) 0.024(4)
C27 0.083(5) 0.066(4) 0.083(5) 0.024(4) 0.042(4) 0.038(4)
C31 0.077(4) 0.058(4) 0.039(3) 0.005(3) 0.022(3) 0.010(3)
C32 0.115(6) 0.064(4) 0.035(3) 0.002(3) 0.015(4) 0.036(4)
C33 0.088(6) 0.061(4) 0.062(4) -0.013(4) -0.017(4) 0.021(4)
C34 0.052(4) 0.059(4) 0.080(5) 0.001(4) -0.008(4) -0.005(3)
C35 0.046(3) 0.058(4) 0.049(3) 0.015(3) 0.005(3) 0.000(3)
C36 0.037(3) 0.112(6) 0.059(4) 0.010(4) 0.019(3) -0.012(3)
C37 0.046(4) 0.106(6) 0.066(4) -0.001(4) 0.025(3) 0.018(4)
Ni2 0.0424(4) 0.0476(4) 0.0383(3) 0.0021(3) 0.0181(3) -0.0039(3)
N11 0.043(2) 0.048(3) 0.048(2) 0.004(2) 0.023(2) -0.002(2)
N12 0.046(2) 0.045(3) 0.049(2) 0.003(2) 0.025(2) 0.000(2)
N13 0.042(2) 0.056(3) 0.052(3) 0.000(2) 0.021(2) 0.001(2)
N14 0.079(3) 0.063(3) 0.048(3) -0.001(2) 0.037(3) -0.003(3)
N15 0.047(3) 0.067(3) 0.048(3) 0.001(2) 0.009(2) -0.012(2)
C4 0.095(5) 0.095(5) 0.059(4) -0.023(4) 0.046(4) -0.024(4)
C5 0.080(5) 0.088(5) 0.038(3) -0.017(3) 0.008(3) -0.001(4)
C6 0.088(5) 0.102(6) 0.093(5) -0.015(5) 0.062(5) 0.003(5)
C41 0.057(4) 0.053(4) 0.055(3) 0.000(3) 0.024(3) 0.003(3)
C42 0.051(4) 0.070(4) 0.064(4) -0.011(3) 0.012(3) -0.003(3)
C43 0.047(4) 0.069(4) 0.096(5) -0.009(4) 0.027(4) -0.016(3)
C44 0.066(4) 0.054(4) 0.096(5) 0.003(4) 0.049(4) -0.007(3)
C45 0.049(3) 0.050(3) 0.058(3) 0.003(3) 0.028(3) 0.000(3)
C46 0.073(4) 0.066(4) 0.067(4) 0.021(3) 0.039(3) -0.004(3)
C47 0.082(5) 0.105(6) 0.058(4) 0.003(4) 0.044(4) -0.019(4)
C51 0.050(3) 0.052(3) 0.072(4) 0.007(3) 0.032(3) 0.005(3)
C52 0.063(4) 0.061(4) 0.062(4) 0.007(3) 0.021(3) 0.008(3)
C53 0.098(5) 0.058(4) 0.053(4) 0.006(3) 0.028(4) -0.002(4)
C54 0.083(5) 0.062(4) 0.071(4) 0.003(3) 0.043(4) -0.013(4)
C55 0.057(3) 0.053(3) 0.066(4) 0.003(3) 0.038(3) -0.004(3)
C56 0.056(4) 0.075(4) 0.079(4) 0.002(4) 0.037(3) -0.021(3)
C57 0.063(4) 0.077(5) 0.070(4) -0.007(4) 0.024(3) -0.022(4)
C61 0.048(3) 0.064(4) 0.050(3) -0.001(3) 0.019(3) 0.000(3)
C62 0.058(4) 0.099(5) 0.057(4) -0.008(4) 0.033(3) -0.011(4)
C63 0.055(4) 0.105(6) 0.089(5) -0.016(4) 0.047(4) -0.010(4)
C64 0.048(3) 0.073(4) 0.088(5) -0.001(4) 0.038(3) 0.001(3)
C65 0.049(3) 0.056(4) 0.068(4) 0.005(3) 0.029(3) 0.002(3)
C66 0.051(4) 0.087(5) 0.068(4) 0.031(4) 0.025(3) 0.027(3)
C67 0.046(3) 0.106(6) 0.055(4) -0.007(4) 0.013(3) -0.008(4)
Cl1 0.0611(9) 0.0764(10) 0.0527(8) 0.0167(8) 0.0328(7) 0.0101(8)
O11 0.187(7) 0.155(6) 0.088(4) 0.049(4) 0.078(4) 0.011(5)
O12 0.218(8) 0.178(8) 0.123(5) -0.047(5) 0.099(6) 0.018(6)
O13 0.082(4) 0.198(8) 0.139(6) -0.010(5) 0.016(4) 0.039(5)
O14 0.120(5) 0.123(5) 0.239(8) 0.044(6) 0.108(6) -0.017(4)
Cl2 0.0543(9) 0.0999(13) 0.0518(8) 0.0051(9) 0.0230(7) 0.0099(9)
O21 0.069(4) 0.259(11) 0.177(7) -0.045(7) 0.021(4) 0.039(5)
O22 0.220(10) 0.467(19) 0.064(4) 0.090(8) 0.036(5) 0.041(11)
O23 0.188(8) 0.144(7) 0.351(13) -0.043(8) 0.191(9) -0.044(6)
O24 0.328(13) 0.118(6) 0.214(9) 0.006(6) 0.182(9) 0.067(7)
Cl3 0.0556(8) 0.0607(9) 0.0488(7) -0.0026(6) 0.0264(6) -0.0116(7)
O31 0.114(4) 0.070(3) 0.128(4) -0.023(3) 0.084(4) -0.036(3)
O32 0.197(6) 0.106(4) 0.060(3) -0.020(3) 0.055(4) -0.034(4)
O33 0.070(3) 0.105(4) 0.140(5) 0.005(3) 0.069(3) -0.009(3)
O34 0.092(4) 0.133(5) 0.105(4) 0.041(4) 0.046(3) 0.042(4)
Cl4 0.0699(10) 0.0692(10) 0.0498(8) -0.0053(7) 0.0225(7) 0.0136(8)
O41 0.122(5) 0.089(4) 0.165(6) -0.045(4) 0.049(4) 0.010(4)
O42 0.200(8) 0.161(7) 0.117(6) -0.023(5) -0.045(6) -0.015(7)
O43 0.167(8) 0.221(10) 0.304(12) -0.035(9) 0.148(8) 0.069(7)
O44 0.67(3) 0.149(8) 0.329(15) 0.075(9) 0.409(19) 0.043(12)

loop_
_atom_type_symbol
_atom_type_description
_atom_type_scat_dispersion_real
_atom_type_scat_dispersion_imag
_atom_type_scat_source
C C 0.0033 0.0016 'International Tables Vol C Tables 4.2.6.8 and 6.1.1.4'
H H 0.0000 0.0000 'International Tables Vol C Tables 4.2.6.8 and 6.1.1.4'
O O 0.0106 0.0060 'International Tables Vol C Tables 4.2.6.8 and 6.1.1.4'
Cl Cl 0.1484 0.1585 'International Tables Vol C Tables 4.2.6.8 and 6.1.1.4'
N N 0.0061 0.0033 'International Tables Vol C Tables 4.2.6.8 and 6.1.1.4'
Ni Ni 0.3393 1.1124 'International Tables Vol C Tables 4.2.6.8 and 6.1.1.4'

loop_
_geom_angle_atom_site_label_1
_geom_angle_atom_site_label_2
_geom_angle_atom_site_label_3
_geom_angle
_geom_angle_site_symmetry_1
_geom_angle_site_symmetry_3
_geom_angle_publ_flag
N2 Ni1 N3 95.24(17) . . ?
N2 Ni1 N5 96.90(18) . . ?
N3 Ni1 N5 90.75(19) . . ?
N2 Ni1 N1 102.54(16) . . ?
N3 Ni1 N1 91.86(17) . . ?
N5 Ni1 N1 160.06(17) . . ?
N2 Ni1 N4 102.30(16) . . ?
N3 Ni1 N4 162.30(17) . . ?
N5 Ni1 N4 84.83(17) . . ?
N1 Ni1 N4 86.72(16) . . ?
C15 N1 C11 117.6(4) . . ?
C15 N1 Ni1 117.5(3) . . ?
C11 N1 Ni1 124.1(3) . . ?
C21 N2 C25 118.2(5) . . ?
C21 N2 Ni1 120.4(3) . . ?
C25 N2 Ni1 120.6(4) . . ?
C31 N3 C35 119.7(5) . . ?
C31 N3 Ni1 123.4(4) . . ?
C35 N3 Ni1 116.8(4) . . ?
C3 N4 C1 109.5(4) . . ?
C3 N4 C17 108.3(4) . . ?
C1 N4 C17 109.4(4) . . ?
C3 N4 Ni1 112.3(3) . . ?
C1 N4 Ni1 105.3(3) . . ?
C17 N4 Ni1 111.9(3) . . ?
C37 N5 C2 108.4(5) . . ?
C37 N5 C27 108.9(5) . . ?
C2 N5 C27 109.2(5) . . ?
C37 N5 Ni1 113.8(4) . . ?
C2 N5 Ni1 105.5(3) . . ?
C27 N5 Ni1 110.9(3) . . ?
N4 C1 C2 109.4(5) . . ?
N5 C2 C1 110.5(5) . . ?
N1 C11 C12 123.2(5) . . ?
C13 C12 C11 118.7(5) . . ?
C12 C13 C14 119.2(5) . . ?
C13 C14 C15 119.1(5) . . ?
N1 C15 C14 122.0(5) . . ?
N1 C15 C16 116.0(4) . . ?
C14 C15 C16 122.0(5) . . ?
C15 C16 C17 115.2(5) . . ?
N4 C17 C16 113.8(4) . . ?
N2 C21 C22 123.2(5) . . ?
C23 C22 C21 118.7(6) . . ?
C22 C23 C24 119.2(6) . . ?
C23 C24 C25 121.0(6) . . ?
N2 C25 C24 119.5(5) . . ?
N2 C25 C26 119.1(5) . . ?
C24 C25 C26 121.3(5) . . ?
C25 C26 C27 113.9(5) . . ?
N5 C27 C26 112.4(5) . . ?
N3 C31 C32 121.3(7) . . ?
C33 C32 C31 119.7(7) . . ?
C32 C33 C34 119.0(7) . . ?
C33 C34 C35 120.5(7) . . ?
N3 C35 C34 119.7(6) . . ?
N3 C35 C36 117.1(5) . . ?
C34 C35 C36 123.0(6) . . ?
C35 C36 C37 110.9(5) . . ?
N5 C37 C36 112.8(5) . . ?
N12 Ni2 N13 93.01(18) . . ?
N12 Ni2 N11 103.51(17) . . ?
N13 Ni2 N11 92.88(17) . . ?
N12 Ni2 N14 101.52(18) . . ?
N13 Ni2 N14 165.14(19) . . ?
N11 Ni2 N14 86.80(18) . . ?
N12 Ni2 N15 95.93(18) . . ?
N13 Ni2 N15 90.91(19) . . ?
N11 Ni2 N15 159.96(18) . . ?
N14 Ni2 N15 84.6(2) . . ?
C41 N11 C45 117.4(5) . . ?
C41 N11 Ni2 126.5(4) . . ?
C45 N11 Ni2 115.9(3) . . ?
C51 N12 C55 117.0(5) . . ?
C51 N12 Ni2 120.5(4) . . ?
C55 N12 Ni2 120.9(4) . . ?
C61 N13 C65 117.5(5) . . ?
C61 N13 Ni2 123.5(4) . . ?
C65 N13 Ni2 118.3(4) . . ?
C4 N14 C47 110.8(5) . . ?
C4 N14 C6 108.3(5) . . ?
C47 N14 C6 106.7(5) . . ?
C4 N14 Ni2 106.3(4) . . ?
C47 N14 Ni2 111.3(4) . . ?
C6 N14 Ni2 113.5(4) . . ?
C67 N15 C57 111.3(5) . . ?
C67 N15 C5 109.3(5) . . ?
C57 N15 C5 107.9(5) . . ?
C67 N15 Ni2 114.1(4) . . ?
C57 N15 Ni2 110.8(4) . . ?
C5 N15 Ni2 103.0(3) . . ?
N14 C4 C5 109.1(6) . . ?
C4 C5 N15 112.0(5) . . ?
N11 C41 C42 122.2(6) . . ?
C43 C42 C41 120.6(6) . . ?
C42 C43 C44 118.0(6) . . ?
C43 C44 C45 120.7(6) . . ?
N11 C45 C44 121.0(5) . . ?
N11 C45 C46 115.6(5) . . ?
C44 C45 C46 123.4(5) . . ?
C45 C46 C47 115.0(6) . . ?
N14 C47 C46 113.4(5) . . ?
N12 C51 C52 124.2(6) . . ?
C53 C52 C51 117.9(6) . . ?
C52 C53 C54 119.7(6) . . ?
C55 C54 C53 119.9(6) . . ?
N12 C55 C54 121.2(6) . . ?
N12 C55 C56 118.2(5) . . ?
C54 C55 C56 120.6(5) . . ?
C57 C56 C55 114.5(5) . . ?
N15 C57 C56 112.3(5) . . ?
N13 C61 C62 123.9(6) . . ?
C61 C62 C63 118.4(6) . . ?
C62 C63 C64 119.7(6) . . ?
C65 C64 C63 119.1(6) . . ?
N13 C65 C64 121.5(6) . . ?
N13 C65 C66 116.3(5) . . ?
C64 C65 C66 122.1(5) . . ?
C65 C66 C67 109.6(5) . . ?
N15 C67 C66 114.5(5) . . ?
O11 Cl1 O12 108.2(5) . . ?
O11 Cl1 O13 109.1(5) . . ?
O12 Cl1 O13 116.8(5) . . ?
O11 Cl1 O14 105.8(5) . . ?
O12 Cl1 O14 109.3(5) . . ?
O13 Cl1 O14 107.3(5) . . ?
O22 Cl2 O21 109.5(6) . . ?
O22 Cl2 O24 113.5(8) . . ?
O21 Cl2 O24 112.1(6) . . ?
O22 Cl2 O23 109.7(8) . . ?
O21 Cl2 O23 105.3(6) . . ?
O24 Cl2 O23 106.4(6) . . ?
O32 Cl3 O31 111.4(3) . . ?
O32 Cl3 O33 112.9(4) . . ?
O31 Cl3 O33 109.7(3) . . ?
O32 Cl3 O34 106.2(4) . . ?
O31 Cl3 O34 109.4(4) . . ?
O33 Cl3 O34 107.1(3) . . ?
O44 Cl4 O42 118.1(9) . . ?
O44 Cl4 O43 105.7(8) . . ?
O42 Cl4 O43 101.9(7) . . ?
O44 Cl4 O41 111.0(6) . . ?
O42 Cl4 O41 110.1(5) . . ?
O43 Cl4 O41 109.4(6) . . ?

loop_
_geom_bond_atom_site_label_1
_geom_bond_atom_site_label_2
_geom_bond_distance
_geom_bond_site_symmetry_2
_geom_bond_publ_flag
Ni1 N2 2.040(4) . ?
Ni1 N3 2.057(4) . ?
Ni1 N5 2.101(4) . ?
Ni1 N1 2.112(4) . ?
Ni1 N4 2.138(4) . ?
N1 C15 1.340(6) . ?
N1 C11 1.339(6) . ?
N2 C21 1.340(7) . ?
N2 C25 1.357(6) . ?
N3 C31 1.343(7) . ?
N3 C35 1.350(7) . ?
N4 C3 1.475(7) . ?
N4 C1 1.482(7) . ?
N4 C17 1.500(7) . ?
N5 C37 1.478(8) . ?
N5 C2 1.492(7) . ?
N5 C27 1.502(8) . ?
C1 C2 1.516(8) . ?
C11 C12 1.378(7) . ?
C12 C13 1.365(8) . ?
C13 C14 1.378(8) . ?
C14 C15 1.386(7) . ?
C15 C16 1.505(7) . ?
C16 C17 1.508(8) . ?
C21 C22 1.372(7) . ?
C22 C23 1.355(9) . ?
C23 C24 1.355(9) . ?
C24 C25 1.390(8) . ?
C25 C26 1.480(8) . ?
C26 C27 1.534(9) . ?
C31 C32 1.379(9) . ?
C32 C33 1.355(11) . ?
C33 C34 1.370(11) . ?
C34 C35 1.385(9) . ?
C35 C36 1.496(9) . ?
C36 C37 1.507(10) . ?
Ni2 N12 2.042(4) . ?
Ni2 N13 2.059(4) . ?
Ni2 N11 2.091(4) . ?
Ni2 N14 2.129(5) . ?
Ni2 N15 2.132(5) . ?
N11 C41 1.344(7) . ?
N11 C45 1.351(7) . ?
N12 C51 1.345(7) . ?
N12 C55 1.349(7) . ?
N13 C61 1.346(7) . ?
N13 C65 1.354(7) . ?
N14 C4 1.455(8) . ?
N14 C47 1.481(8) . ?
N14 C6 1.518(8) . ?
N15 C67 1.466(8) . ?
N15 C57 1.492(8) . ?
N15 C5 1.530(8) . ?
C4 C5 1.476(9) . ?
C41 C42 1.368(8) . ?
C42 C43 1.351(9) . ?
C43 C44 1.355(9) . ?
C44 C45 1.384(8) . ?
C45 C46 1.494(8) . ?
C46 C47 1.508(9) . ?
C51 C52 1.367(8) . ?
C52 C53 1.350(9) . ?
C53 C54 1.373(9) . ?
C54 C55 1.370(8) . ?
C55 C56 1.526(8) . ?
C56 C57 1.517(8) . ?
C61 C62 1.363(8) . ?
C62 C63 1.365(9) . ?
C63 C64 1.384(9) . ?
C64 C65 1.383(8) . ?
C65 C66 1.510(8) . ?
C66 C67 1.519(10) . ?
Cl1 O11 1.367(5) . ?
Cl1 O12 1.379(7) . ?
Cl1 O13 1.393(6) . ?
Cl1 O14 1.407(6) . ?
Cl2 O22 1.305(7) . ?
Cl2 O21 1.334(6) . ?
Cl2 O24 1.353(7) . ?
Cl2 O23 1.405(8) . ?
Cl3 O32 1.388(5) . ?
Cl3 O31 1.416(5) . ?
Cl3 O33 1.428(5) . ?
Cl3 O34 1.428(5) . ?
Cl4 O44 1.264(8) . ?
Cl4 O42 1.325(7) . ?
Cl4 O43 1.373(7) . ?
Cl4 O41 1.399(6) . ?
